data_1536505
loop_
_publ_author_name
'Werner, F.'
'Kubel, F.'

_publ_section_title
;
 Barite-type Ba(BeF~4~)~x~(SO~4~)~1-x~ (x=1 and approx.0.5)
;
_journal_issue 6
_journal_name_full 'Journal of Chemical Crystallography'
_journal_page_first 457
_journal_page_last 462
_journal_paper_doi 10.1007/s10870-005-2220-x
_journal_volume 35
_journal_year 2005
_chemical_formula_sum 'Ba Be F4'
_space_group_IT_number 62
_symmetry_space_group_name_Hall '-P 2ac 2n'
_symmetry_space_group_name_H-M 'P n m a'
_cell_angle_alpha 90
_cell_angle_beta 90
_cell_angle_gamma 90
_cell_formula_units_Z 4
_cell_length_a 8.8594
_cell_length_b 5.3265
_cell_length_c 7.0493
_cell_volume 332.654
_citation_journal_id_ASTM JCCYEV
_cod_data_source_file Werner_JCCYEV_2005_1788.cif
_cod_data_source_block Ba1Be1F4
_cod_original_cell_volume 332.6536
_cod_original_formula_sum 'Ba1 Be1 F4'
_cod_database_code 1536505

loop_
_symmetry_equiv_pos_as_xyz
x,y,z
-x+1/2,-y,z+1/2
x+1/2,-y+1/2,-z+1/2
-x,y+1/2,-z
-x,-y,-z
x-1/2,y,-z-1/2
-x-1/2,y-1/2,z-1/2
x,-y-1/2,z

loop_
_atom_site_label
_atom_site_type_symbol
_atom_site_fract_x
_atom_site_fract_y
_atom_site_fract_z
_atom_site_occupancy
_atom_site_U_iso_or_equiv
F3 F-1 0.42272 0.9833 0.3156 1 0.0
F2 F-1 0.6698 0.25 0.9587 1 0.0
F1 F-1 0.3932 0.25 0.8795 1 0.0
Be1 Be+2 0.5516 0.25 0.8134 1 0.0
Ba1 Ba+2 0.68684 0.25 0.3442 1 0.0
